data_4077388
loop_
_publ_author_name
'Cabeza, Javier A.'
'del R\'io, Ignacio'
'Garc\'ia-Granda, Santiago'
'Moreno, Marta'
'Riera, V\'ictor'

_publ_section_title
;
 Formation of a Diynedienyl Ligand by Coupling of Hexa-2,4-diyne and
 Hex-2-yn-4-en-4-yl Ligands onto a Triruthenium Cluster Core
;
_journal_issue 23
_journal_name_full Organometallics
_journal_page_first 4973
_journal_paper_doi 10.1021/om010478r
_journal_volume 20
_journal_year 2001
_chemical_compound_source
;
 Synthesis. Suitable crystals were obtained by 
gas-liquid difussion
 of pentanes into a 1,2-dichloroethane
solution of the compound at room temperature
;
_chemical_formula_sum 'C26 H22 Cl N2 O7 Ru3'
_chemical_formula_weight 813.12
_chemical_name_systematic
;
 ?
;
_space_group_IT_number 15
_symmetry_cell_setting monoclinic
_symmetry_space_group_name_Hall '-C 2yc'
_symmetry_space_group_name_H-M 'C 1 2/c 1'
_atom_sites_solution_hydrogens geom
_atom_sites_solution_primary direct
_atom_sites_solution_secondary difmap
_audit_creation_method SHELXL-97
_cell_angle_alpha 90.00
_cell_angle_beta 108.310(3)
_cell_angle_gamma 90.00
_cell_formula_units_Z 8
_cell_length_a 35.087(2)
_cell_length_b 10.3301(6)
_cell_length_c 16.6929(9)
_cell_measurement_reflns_used 12088
_cell_measurement_temperature 200(2)
_cell_measurement_theta_max 70.076
_cell_measurement_theta_min 1.473
_cell_volume 5744.1(6)
_computing_cell_refinement 'HKL Scalepack (Otwinowski & Minor 1997)'
_computing_data_collection 'Collect (Nonius BV, 1997-2000)'
_computing_data_reduction 'HKL Denzo and Scalepack (Otwinowski & Minor, 1997)'
_computing_molecular_graphics 'EUCLID (Spek, 1982)'
_computing_publication_material 'SHELXL-97 (Sheldrick, 1997)'
_computing_structure_refinement 'SHELXL-97 (Sheldrick, 1997)'
_computing_structure_solution 'DIRDIF (Beurskens et al., 1992)'
_diffrn_ambient_temperature 200(2)
_diffrn_measured_fraction_theta_full 0.937
_diffrn_measured_fraction_theta_max 0.937
_diffrn_measurement_device_type KappaCCD
_diffrn_measurement_method CCD
_diffrn_radiation_monochromator graphite
_diffrn_radiation_source 'fine-focus sealed tube'
_diffrn_radiation_type CuK\a
_diffrn_radiation_wavelength 1.54179
_diffrn_reflns_av_R_equivalents 0.0677
_diffrn_reflns_av_sigmaI/netI 0.1059
_diffrn_reflns_limit_h_max 41
_diffrn_reflns_limit_h_min -42
_diffrn_reflns_limit_k_max 10
_diffrn_reflns_limit_k_min -12
_diffrn_reflns_limit_l_max 20
_diffrn_reflns_limit_l_min -20
_diffrn_reflns_number 16417
_diffrn_reflns_theta_full 69.95
_diffrn_reflns_theta_max 69.95
_diffrn_reflns_theta_min 2.65
_exptl_absorpt_coefficient_mu 13.867
_exptl_absorpt_correction_T_max 0.353
_exptl_absorpt_correction_T_min 0.091
_exptl_absorpt_correction_type empirical
_exptl_absorpt_process_details 'xabs2 (Parkin et al., 1995)'
_exptl_crystal_colour Orange
_exptl_crystal_density_diffrn 1.881
_exptl_crystal_density_method 'not measured'
_exptl_crystal_description Blocks
_exptl_crystal_F_000 3176
_exptl_crystal_size_max 0.15
_exptl_crystal_size_mid 0.125
_exptl_crystal_size_min 0.075
_refine_diff_density_max 0.919
_refine_diff_density_min -1.140
_refine_diff_density_rms 0.203
_refine_ls_extinction_method none
_refine_ls_goodness_of_fit_ref 0.989
_refine_ls_hydrogen_treatment mixed
_refine_ls_matrix_type full
_refine_ls_number_parameters 356
_refine_ls_number_reflns 5104
_refine_ls_number_restraints 0
_refine_ls_restrained_S_all 0.989
_refine_ls_R_factor_all 0.0785
_refine_ls_R_factor_gt 0.0568
_refine_ls_shift/su_max 0.000
_refine_ls_shift/su_mean 0.000
_refine_ls_structure_factor_coef Fsqd
_refine_ls_weighting_details 'calc w=1/[\s^2^(Fo^2^)+(0.0827P)^2^+0.0000P] where P=(Fo^2^+2Fc^2^)/3'
_refine_ls_weighting_scheme calc
_refine_ls_wR_factor_gt 0.1372
_refine_ls_wR_factor_ref 0.1631
_reflns_number_gt 3817
_reflns_number_total 5104
_reflns_threshold_expression >2sigma(I)
_cod_data_source_file om010478r.cif
_cod_data_source_block compound3
_cod_depositor_comments
;
The following automatic conversions were performed:

'_symmetry_cell_setting' value 'Monoclinic' changed to 'monoclinic'
according to /home/saulius/struct/CIF-dictionaries/cif_core.dic
dictionary named 'cif_core.dic' version 2.4.2 from 2011-04-26.

Automatic conversion script
Id: cif_fix_values 1715 2011-07-08 13:25:40Z adriana 
;
_cod_original_cell_volume 5744.0(6)
_cod_original_sg_symbol_H-M C2/c
_cod_database_code 4077388

loop_
_symmetry_equiv_pos_as_xyz
'x, y, z'
'-x, y, -z+1/2'
'x+1/2, y+1/2, z'
'-x+1/2, y+1/2, -z+1/2'
'-x, -y, -z'
'x, -y, z-1/2'
'-x+1/2, -y+1/2, -z'
'x+1/2, -y+1/2, z-1/2'

loop_
_atom_site_label
_atom_site_type_symbol
_atom_site_fract_x
_atom_site_fract_y
_atom_site_fract_z
_atom_site_U_iso_or_equiv
_atom_site_adp_type
_atom_site_occupancy
_atom_site_symmetry_multiplicity
_atom_site_calc_flag
_atom_site_refinement_flags
C1 C 0.1744(2) -0.1652(7) -0.0331(4) 0.0399(17) Uani 1 1 d .
C2 C 0.1801(2) -0.2168(8) -0.1059(5) 0.0476(19) Uani 1 1 d .
H2 H 0.1700 -0.1743 -0.1574 0.057 Uiso 1 1 calc R
C3 C 0.2006(3) -0.3301(8) -0.1008(5) 0.053(2) Uani 1 1 d .
H3 H 0.2045 -0.3662 -0.1487 0.064 Uiso 1 1 calc R
C4 C 0.2158(3) -0.3913(8) -0.0226(5) 0.054(2) Uani 1 1 d .
H4 H 0.2305 -0.4675 -0.0175 0.065 Uiso 1 1 calc R
C5 C 0.2088(2) -0.3375(7) 0.0467(5) 0.0460(19) Uani 1 1 d .
C6 C 0.2260(3) -0.4029(8) 0.1306(6) 0.060(2) Uani 1 1 d .
H6A H 0.2188 -0.3551 0.1729 0.090 Uiso 1 1 calc R
H6B H 0.2547 -0.4062 0.1450 0.090 Uiso 1 1 calc R
H6C H 0.2156 -0.4893 0.1274 0.090 Uiso 1 1 calc R
C7 C 0.0515(3) 0.1257(9) -0.1757(6) 0.075(3) Uani 1 1 d .
H7A H 0.0568 0.1879 -0.1308 0.113 Uiso 1 1 calc R
H7B H 0.0234 0.1273 -0.2073 0.113 Uiso 1 1 calc R
H7C H 0.0669 0.1468 -0.2122 0.113 Uiso 1 1 calc R
C8 C 0.0626(3) -0.0052(10) -0.1398(5) 0.060(2) Uani 1 1 d .
C9 C 0.0677(2) -0.1228(10) -0.1347(5) 0.055(2) Uani 1 1 d .
C10 C 0.0698(3) -0.2589(8) -0.1502(5) 0.054(2) Uani 1 1 d .
C11 C 0.0574(3) -0.3044(11) -0.2297(6) 0.070(3) Uani 1 1 d .
H11 H 0.0591 -0.3932 -0.2367 0.084 Uiso 1 1 calc R
C12 C 0.0409(3) -0.2246(11) -0.3079(6) 0.078(3) Uani 1 1 d .
H12A H 0.0343 -0.2800 -0.3565 0.117 Uiso 1 1 calc R
H12B H 0.0607 -0.1625 -0.3115 0.117 Uiso 1 1 calc R
H12C H 0.0172 -0.1801 -0.3059 0.117 Uiso 1 1 calc R
C13 C 0.0907(3) -0.4780(9) -0.0798(6) 0.073(3) Uani 1 1 d .
H13A H 0.0806 -0.5052 -0.1376 0.109 Uiso 1 1 calc R
H13B H 0.0758 -0.5200 -0.0478 0.109 Uiso 1 1 calc R
H13C H 0.1185 -0.5008 -0.0571 0.109 Uiso 1 1 calc R
C14 C 0.0863(3) -0.3357(8) -0.0750(5) 0.055(2) Uani 1 1 d .
C15 C 0.0975(3) -0.2668(8) -0.0025(5) 0.054(2) Uani 1 1 d .
C16 C 0.1170(3) -0.3075(7) 0.0796(6) 0.052(2) Uani 1 1 d .
C17 C 0.1350(3) -0.3289(8) 0.1563(5) 0.053(2) Uani 1 1 d .
C18 C 0.1409(3) -0.4049(9) 0.2329(6) 0.072(3) Uani 1 1 d .
H18A H 0.1627 -0.3687 0.2777 0.108 Uiso 1 1 calc R
H18B H 0.1472 -0.4927 0.2229 0.108 Uiso 1 1 calc R
H18C H 0.1168 -0.4033 0.2485 0.108 Uiso 1 1 calc R
C100 C 0.0026(4) -0.5674(11) -0.4859(10) 0.111(5) Uani 1 1 d .
H10A H 0.0214 -0.6092 -0.5096 0.134 Uiso 1 1 calc R
H10B H -0.0229 -0.6120 -0.5071 0.134 Uiso 1 1 calc R
C101 C 0.1855(3) 0.2118(8) -0.0006(6) 0.064(2) Uani 1 1 d .
C102 C 0.1664(3) 0.2208(8) 0.1392(5) 0.058(2) Uani 1 1 d .
C103 C 0.0579(3) -0.0746(8) 0.0472(5) 0.055(2) Uani 1 1 d .
C104 C 0.1389(3) -0.0547(7) 0.2030(5) 0.049(2) Uani 1 1 d .
C105 C 0.2076(3) -0.1892(8) 0.2415(6) 0.054(2) Uani 1 1 d .
C106 C 0.0952(3) 0.1319(9) 0.0129(5) 0.056(2) Uani 1 1 d .
C107 C 0.2117(3) 0.0069(8) 0.1392(5) 0.050(2) Uani 1 1 d .
N1 N 0.1531(2) -0.0512(6) -0.0378(4) 0.0420(15) Uani 1 1 d .
N2 N 0.18783(19) -0.2257(6) 0.0420(4) 0.0428(15) Uani 1 1 d .
O101 O 0.1983(3) 0.2829(7) -0.0380(5) 0.102(3) Uani 1 1 d .
O102 O 0.1684(2) 0.2976(6) 0.1887(4) 0.081(2) Uani 1 1 d .
O103 O 0.0324(2) -0.0849(7) 0.0759(4) 0.0752(19) Uani 1 1 d .
O104 O 0.1228(2) 0.0020(6) 0.2426(4) 0.0746(19) Uani 1 1 d .
O105 O 0.2301(2) -0.2036(6) 0.3060(4) 0.0728(19) Uani 1 1 d .
O106 O 0.0780(2) 0.2245(6) 0.0141(4) 0.0710(18) Uani 1 1 d .
O107 O 0.24528(19) 0.0139(5) 0.1743(3) 0.0550(14) Uani 1 1 d .
Ru1 Ru 0.16444(2) 0.09185(6) 0.05845(4) 0.0451(2) Uani 1 1 d .
Ru2 Ru 0.099543(19) -0.06103(6) -0.00045(4) 0.0442(2) Uani 1 1 d .
Ru3 Ru 0.165428(19) -0.14169(5) 0.14078(3) 0.0437(2) Uani 1 1 d .
Cl1 Cl 0.02053(11) -0.5827(3) -0.3751(3) 0.1192(12) Uani 1 1 d .
H1 H 0.146(3) -0.022(9) -0.084(6) 0.07(3) Uiso 1 1 d .

loop_
_atom_site_aniso_label
_atom_site_aniso_U_11
_atom_site_aniso_U_22
_atom_site_aniso_U_33
_atom_site_aniso_U_23
_atom_site_aniso_U_13
_atom_site_aniso_U_12
C1 0.032(4) 0.040(4) 0.046(4) 0.001(3) 0.010(3) -0.004(4)
C2 0.045(5) 0.057(5) 0.038(4) 0.001(3) 0.009(3) 0.006(4)
C3 0.061(6) 0.050(4) 0.048(4) -0.011(4) 0.017(4) 0.005(4)
C4 0.047(5) 0.051(4) 0.066(5) 0.000(4) 0.021(4) 0.007(4)
C5 0.041(5) 0.047(4) 0.051(4) -0.005(3) 0.016(4) -0.008(4)
C6 0.064(6) 0.053(5) 0.073(6) 0.009(4) 0.034(5) 0.013(5)
C7 0.088(8) 0.076(6) 0.057(5) 0.015(5) 0.016(5) 0.035(6)
C8 0.051(6) 0.073(6) 0.051(5) 0.003(4) 0.010(4) -0.001(5)
C9 0.031(5) 0.079(7) 0.047(4) 0.003(4) 0.002(4) -0.007(5)
C10 0.048(6) 0.057(5) 0.062(5) -0.011(4) 0.023(4) -0.015(5)
C11 0.060(6) 0.091(7) 0.066(6) -0.012(5) 0.029(5) -0.013(6)
C12 0.066(7) 0.109(8) 0.058(6) -0.018(6) 0.017(5) -0.006(6)
C13 0.080(8) 0.062(6) 0.083(7) -0.015(5) 0.034(6) -0.008(6)
C14 0.049(6) 0.059(5) 0.062(5) -0.009(4) 0.023(4) -0.010(4)
C15 0.057(6) 0.051(5) 0.053(5) 0.004(4) 0.018(4) -0.013(4)
C16 0.051(5) 0.035(4) 0.069(6) -0.008(4) 0.018(4) -0.011(4)
C17 0.055(6) 0.050(4) 0.060(5) -0.002(4) 0.025(4) 0.000(4)
C18 0.084(8) 0.069(6) 0.069(6) 0.019(5) 0.032(6) 0.004(6)
C100 0.083(9) 0.105(8) 0.154(13) -0.064(9) 0.048(9) -0.023(9)
C101 0.082(7) 0.045(5) 0.069(6) -0.003(4) 0.028(5) -0.013(5)
C102 0.074(7) 0.049(5) 0.054(5) -0.002(4) 0.024(5) 0.001(5)
C103 0.051(6) 0.059(5) 0.053(5) 0.006(4) 0.012(4) 0.003(5)
C104 0.052(5) 0.047(4) 0.046(4) 0.004(3) 0.014(4) 0.004(4)
C105 0.053(6) 0.050(5) 0.057(5) 0.005(4) 0.015(4) 0.005(4)
C106 0.058(6) 0.057(5) 0.053(5) 0.009(4) 0.015(4) -0.004(5)
C107 0.050(6) 0.053(5) 0.047(4) -0.015(4) 0.014(4) -0.013(5)
N1 0.036(4) 0.051(4) 0.042(4) 0.003(3) 0.016(3) 0.005(3)
N2 0.044(4) 0.039(3) 0.043(3) 0.000(3) 0.010(3) -0.002(3)
O101 0.148(8) 0.069(4) 0.113(6) 0.010(4) 0.075(6) -0.023(5)
O102 0.108(6) 0.064(4) 0.071(4) -0.020(3) 0.027(4) 0.001(4)
O103 0.068(5) 0.082(4) 0.092(5) 0.012(3) 0.048(4) 0.000(4)
O104 0.082(5) 0.077(4) 0.079(4) -0.014(4) 0.045(4) 0.003(4)
O105 0.080(5) 0.068(4) 0.050(4) 0.006(3) -0.008(3) -0.006(4)
O106 0.073(5) 0.051(4) 0.088(5) 0.004(3) 0.024(4) 0.020(4)
O107 0.045(4) 0.057(3) 0.058(3) -0.007(3) 0.008(3) -0.002(3)
Ru1 0.0478(4) 0.0419(4) 0.0452(4) -0.0008(2) 0.0140(3) -0.0001(3)
Ru2 0.0404(4) 0.0479(4) 0.0447(4) -0.0002(2) 0.0138(3) 0.0008(3)
Ru3 0.0475(4) 0.0435(4) 0.0405(3) 0.0003(2) 0.0143(3) 0.0006(3)
Cl1 0.096(3) 0.100(2) 0.157(3) -0.042(2) 0.034(2) -0.010(2)

loop_
_atom_type_symbol
_atom_type_description
_atom_type_scat_dispersion_real
_atom_type_scat_dispersion_imag
_atom_type_scat_source
C C 0.0181 0.0091 'International Tables Vol C Tables 4.2.6.8 and 6.1.1.4'
H H 0.0000 0.0000 'International Tables Vol C Tables 4.2.6.8 and 6.1.1.4'
N N 0.0311 0.0180 'International Tables Vol C Tables 4.2.6.8 and 6.1.1.4'
O O 0.0492 0.0322 'International Tables Vol C Tables 4.2.6.8 and 6.1.1.4'
Ru Ru 0.0552 3.2960 'International Tables Vol C Tables 4.2.6.8 and 6.1.1.4'
Cl Cl 0.3639 0.7018 'International Tables Vol C Tables 4.2.6.8 and 6.1.1.4'

loop_
_geom_angle_atom_site_label_1
_geom_angle_atom_site_label_2
_geom_angle_atom_site_label_3
_geom_angle
_geom_angle_site_symmetry_1
N2 C1 N1 118.2(6) .
N2 C1 C2 121.9(7) .
N1 C1 C2 119.9(7) .
C3 C2 C1 119.3(7) .
C3 C2 H2 120.3 .
C1 C2 H2 120.3 .
C2 C3 C4 119.1(7) .
C2 C3 H3 120.4 .
C4 C3 H3 120.4 .
C5 C4 C3 119.2(8) .
C5 C4 H4 120.4 .
C3 C4 H4 120.4 .
N2 C5 C4 122.1(7) .
N2 C5 C6 119.3(7) .
C4 C5 C6 118.5(7) .
C5 C6 H6A 109.5 .
C5 C6 H6B 109.5 .
H6A C6 H6B 109.5 .
C5 C6 H6C 109.5 .
H6A C6 H6C 109.5 .
H6B C6 H6C 109.5 .
C8 C7 H7A 109.5 .
C8 C7 H7B 109.5 .
H7A C7 H7B 109.5 .
C8 C7 H7C 109.5 .
H7A C7 H7C 109.5 .
H7B C7 H7C 109.5 .
C9 C8 C7 161.1(9) .
C9 C8 Ru2 70.5(5) .
C7 C8 Ru2 128.1(7) .
C8 C9 C10 166.4(9) .
C8 C9 Ru2 78.7(6) .
C10 C9 Ru2 114.7(6) .
C11 C10 C9 120.0(9) .
C11 C10 C14 125.7(9) .
C9 C10 C14 114.3(7) .
C10 C11 C12 125.8(10) .
C10 C11 H11 117.1 .
C12 C11 H11 117.1 .
C11 C12 H12A 109.5 .
C11 C12 H12B 109.5 .
H12A C12 H12B 109.5 .
C11 C12 H12C 109.5 .
H12A C12 H12C 109.5 .
H12B C12 H12C 109.5 .
C14 C13 H13A 109.5 .
C14 C13 H13B 109.5 .
H13A C13 H13B 109.5 .
C14 C13 H13C 109.5 .
H13A C13 H13C 109.5 .
H13B C13 H13C 109.5 .
C15 C14 C10 114.4(8) .
C15 C14 C13 124.4(8) .
C10 C14 C13 121.2(8) .
C14 C15 C16 129.6(8) .
C14 C15 Ru2 122.7(6) .
C16 C15 Ru2 106.4(5) .
C17 C16 C15 172.5(8) .
C17 C16 Ru3 68.3(5) .
C15 C16 Ru3 105.5(5) .
C16 C17 C18 151.1(9) .
C16 C17 Ru3 80.6(5) .
C18 C17 Ru3 128.1(7) .
C17 C18 H18A 109.5 .
C17 C18 H18B 109.5 .
H18A C18 H18B 109.5 .
C17 C18 H18C 109.5 .
H18A C18 H18C 109.5 .
H18B C18 H18C 109.5 .
C100 C100 Cl1 113.0(12) 5_544
C100 C100 H10A 109.0 5_544
Cl1 C100 H10A 109.0 .
C100 C100 H10B 109.0 5_544
Cl1 C100 H10B 109.0 .
H10A C100 H10B 107.8 .
O101 C101 Ru1 178.5(8) .
O102 C102 Ru1 178.4(9) .
O103 C103 Ru2 178.9(8) .
O104 C104 Ru3 178.5(8) .
O105 C105 Ru3 170.0(8) .
O106 C106 Ru2 153.3(8) .
O106 C106 Ru1 130.4(7) .
Ru2 C106 Ru1 75.8(3) .
O107 C107 Ru1 146.0(7) .
O107 C107 Ru3 132.2(7) .
Ru1 C107 Ru3 81.8(3) .
C1 N1 Ru1 125.4(5) .
C1 N1 Ru2 116.6(5) .
Ru1 N1 Ru2 77.8(2) .
C1 N1 H1 112(7) .
Ru1 N1 H1 113(7) .
Ru2 N1 H1 106(8) .
C1 N2 C5 118.3(6) .
C1 N2 Ru3 114.1(5) .
C5 N2 Ru3 127.0(5) .
C101 Ru1 C102 88.7(4) .
C101 Ru1 C107 105.5(4) .
C102 Ru1 C107 89.5(3) .
C101 Ru1 N1 94.2(3) .
C102 Ru1 N1 171.7(3) .
C107 Ru1 N1 97.1(3) .
C101 Ru1 C106 104.6(4) .
C102 Ru1 C106 84.7(4) .
C107 Ru1 C106 149.2(3) .
N1 Ru1 C106 87.1(3) .
C101 Ru1 Ru2 128.6(3) .
C102 Ru1 Ru2 120.9(3) .
C107 Ru1 Ru2 114.8(2) .
N1 Ru1 Ru2 51.68(17) .
C106 Ru1 Ru2 46.6(2) .
C101 Ru1 Ru3 153.0(3) .
C102 Ru1 Ru3 105.6(2) .
C107 Ru1 Ru3 53.1(2) .
N1 Ru1 Ru3 74.91(18) .
C106 Ru1 Ru3 99.5(2) .
Ru2 Ru1 Ru3 63.10(2) .
C103 Ru2 C106 86.1(4) .
C103 Ru2 C15 84.6(3) .
C106 Ru2 C15 170.5(4) .
C103 Ru2 N1 172.0(3) .
C106 Ru2 N1 95.1(3) .
C15 Ru2 N1 94.0(3) .
C103 Ru2 C9 101.0(3) .
C106 Ru2 C9 111.0(3) .
C15 Ru2 C9 72.4(3) .
N1 Ru2 C9 86.1(3) .
C103 Ru2 C8 100.2(3) .
C106 Ru2 C8 80.2(3) .
C15 Ru2 C8 102.9(3) .
N1 Ru2 C8 87.8(3) .
C9 Ru2 C8 30.8(3) .
C103 Ru2 Ru1 124.9(3) .
C106 Ru2 Ru1 57.6(3) .
C15 Ru2 Ru1 127.8(2) .
N1 Ru2 Ru1 50.56(17) .
C9 Ru2 Ru1 128.8(2) .
C8 Ru2 Ru1 111.0(2) .
C103 Ru2 Ru3 99.5(3) .
C106 Ru2 Ru3 105.4(3) .
C15 Ru2 Ru3 74.7(2) .
N1 Ru2 Ru3 72.54(18) .
C9 Ru2 Ru3 139.1(2) .
C8 Ru2 Ru3 159.9(2) .
Ru1 Ru2 Ru3 59.83(2) .
C104 Ru3 C105 91.1(4) .
C104 Ru3 N2 167.4(3) .
C105 Ru3 N2 101.3(3) .
C104 Ru3 C107 99.8(3) .
C105 Ru3 C107 79.9(3) .
N2 Ru3 C107 80.3(3) .
C104 Ru3 C17 90.7(3) .
C105 Ru3 C17 86.7(3) .
N2 Ru3 C17 92.3(3) .
C107 Ru3 C17 163.1(3) .
C104 Ru3 C16 100.0(3) .
C105 Ru3 C16 115.9(3) .
N2 Ru3 C16 76.9(3) .
C107 Ru3 C16 154.4(3) .
C17 Ru3 C16 31.1(3) .
C104 Ru3 Ru1 85.7(2) .
C105 Ru3 Ru1 122.8(3) .
N2 Ru3 Ru1 85.63(15) .
C107 Ru3 Ru1 45.1(2) .
C17 Ru3 Ru1 150.2(2) .
C16 Ru3 Ru1 120.8(2) .
C104 Ru3 Ru2 84.3(3) .
C105 Ru3 Ru2 175.4(3) .
N2 Ru3 Ru2 83.35(16) .
C107 Ru3 Ru2 101.0(2) .
C17 Ru3 Ru2 93.1(2) .
C16 Ru3 Ru2 65.0(2) .
Ru1 Ru3 Ru2 57.07(2) .

loop_
_geom_bond_atom_site_label_1
_geom_bond_atom_site_label_2
_geom_bond_distance
_geom_bond_site_symmetry_2
C1 N2 1.346(9) .
C1 N1 1.384(10) .
C1 C2 1.398(10) .
C2 C3 1.362(11) .
C2 H2 0.9300 .
C3 C4 1.397(11) .
C3 H3 0.9300 .
C4 C5 1.373(11) .
C4 H4 0.9300 .
C5 N2 1.358(10) .
C5 C6 1.500(11) .
C6 H6A 0.9600 .
C6 H6B 0.9600 .
C6 H6C 0.9600 .
C7 C8 1.482(13) .
C7 H7A 0.9600 .
C7 H7B 0.9600 .
C7 H7C 0.9600 .
C8 C9 1.227(13) .
C8 Ru2 2.351(9) .
C9 C10 1.436(13) .
C9 Ru2 2.260(8) .
C10 C11 1.344(12) .
C10 C14 1.443(12) .
C11 C12 1.499(14) .
C11 H11 0.9300 .
C12 H12A 0.9600 .
C12 H12B 0.9600 .
C12 H12C 0.9600 .
C13 C14 1.482(12) .
C13 H13A 0.9600 .
C13 H13B 0.9600 .
C13 H13C 0.9600 .
C14 C15 1.351(11) .
C15 C16 1.391(11) .
C15 Ru2 2.127(8) .
C16 C17 1.257(12) .
C16 Ru3 2.403(8) .
C17 C18 1.459(12) .
C17 Ru3 2.263(8) .
C18 H18A 0.9600 .
C18 H18B 0.9600 .
C18 H18C 0.9600 .
C100 C100 1.46(3) 5_544
C100 Cl1 1.763(16) .
C100 H10A 0.9700 .
C100 H10B 0.9700 .
C101 O101 1.144(10) .
C101 Ru1 1.874(9) .
C102 O102 1.131(9) .
C102 Ru1 1.881(9) .
C103 O103 1.146(10) .
C103 Ru2 1.875(10) .
C104 O104 1.154(9) .
C104 Ru3 1.834(9) .
C105 O105 1.127(9) .
C105 Ru3 1.922(9) .
C106 O106 1.135(10) .
C106 Ru2 2.017(10) .
C106 Ru1 2.343(10) .
C107 O107 1.143(10) .
C107 Ru1 1.982(9) .
C107 Ru3 2.240(9) .
N1 Ru1 2.126(6) .
N1 Ru2 2.160(6) .
N1 H1 0.80(9) .
N2 Ru3 2.215(6) .
Ru1 Ru2 2.6905(9) .
Ru1 Ru3 2.7713(8) .
Ru2 Ru3 2.8586(9) .

loop_
_geom_torsion_atom_site_label_1
_geom_torsion_atom_site_label_2
_geom_torsion_atom_site_label_3
_geom_torsion_atom_site_label_4
_geom_torsion
N2 C1 C2 C3 -1.5(12)
N1 C1 C2 C3 -179.1(7)
C1 C2 C3 C4 -0.6(12)
C2 C3 C4 C5 1.6(13)
C3 C4 C5 N2 -0.6(13)
C3 C4 C5 C6 -178.8(8)
C7 C8 C9 C10 1(7)
Ru2 C8 C9 C10 -170(4)
C7 C8 C9 Ru2 172(3)
C8 C9 C10 C11 -1(5)
Ru2 C9 C10 C11 -169.9(7)
C8 C9 C10 C14 179(4)
Ru2 C9 C10 C14 9.5(10)
C9 C10 C11 C12 0.4(15)
C14 C10 C11 C12 -178.9(9)
C11 C10 C14 C15 178.4(9)
C9 C10 C14 C15 -1.0(12)
C11 C10 C14 C13 -0.4(14)
C9 C10 C14 C13 -179.8(8)
C10 C14 C15 C16 -174.6(9)
C13 C14 C15 C16 4.2(16)
C10 C14 C15 Ru2 -9.2(11)
C13 C14 C15 Ru2 169.6(7)
C14 C15 C16 Ru3 138.4(9)
Ru2 C15 C16 Ru3 -28.8(6)
Ru3 C16 C17 C18 175.7(19)
N2 C1 N1 Ru1 35.9(9)
C2 C1 N1 Ru1 -146.5(6)
N2 C1 N1 Ru2 -57.9(8)
C2 C1 N1 Ru2 119.8(7)
N1 C1 N2 C5 -179.9(6)
C2 C1 N2 C5 2.5(11)
N1 C1 N2 Ru3 8.0(8)
C2 C1 N2 Ru3 -169.6(6)
C4 C5 N2 C1 -1.5(11)
C6 C5 N2 C1 176.7(7)
C4 C5 N2 Ru3 169.5(6)
C6 C5 N2 Ru3 -12.3(10)
O107 C107 Ru1 C101 20.0(12)
Ru3 C107 Ru1 C101 -161.4(3)
O107 C107 Ru1 C102 -68.5(12)
Ru3 C107 Ru1 C102 110.1(3)
O107 C107 Ru1 N1 116.4(12)
Ru3 C107 Ru1 N1 -65.1(3)
O107 C107 Ru1 C106 -147.3(10)
Ru3 C107 Ru1 C106 31.2(7)
O107 C107 Ru1 Ru2 167.3(11)
Ru3 C107 Ru1 Ru2 -14.2(3)
O107 C107 Ru1 Ru3 -178.6(13)
C1 N1 Ru1 C101 108.3(7)
Ru2 N1 Ru1 C101 -137.7(3)
C1 N1 Ru1 C107 2.1(6)
Ru2 N1 Ru1 C107 116.1(3)
C1 N1 Ru1 C106 -147.3(6)
Ru2 N1 Ru1 C106 -33.2(2)
C1 N1 Ru1 Ru2 -114.0(6)
C1 N1 Ru1 Ru3 -46.6(6)
Ru2 N1 Ru1 Ru3 67.40(13)
O106 C106 Ru1 C101 -56.2(9)
Ru2 C106 Ru1 C101 129.9(3)
O106 C106 Ru1 C102 31.1(9)
Ru2 C106 Ru1 C102 -142.9(3)
O106 C106 Ru1 C107 111.2(9)
Ru2 C106 Ru1 C107 -62.7(7)
O106 C106 Ru1 N1 -149.8(9)
Ru2 C106 Ru1 N1 36.3(3)
O106 C106 Ru1 Ru2 173.9(10)
O106 C106 Ru1 Ru3 136.1(8)
Ru2 C106 Ru1 Ru3 -37.9(2)
O106 C106 Ru2 C103 -33.4(16)
Ru1 C106 Ru2 C103 136.3(3)
O106 C106 Ru2 N1 154.6(16)
Ru1 C106 Ru2 N1 -35.7(2)
O106 C106 Ru2 C9 66.8(17)
Ru1 C106 Ru2 C9 -123.5(3)
O106 C106 Ru2 C8 67.7(16)
Ru1 C106 Ru2 C8 -122.6(3)
O106 C106 Ru2 Ru1 -169.7(17)
O106 C106 Ru2 Ru3 -132.2(16)
Ru1 C106 Ru2 Ru3 37.5(2)
C14 C15 Ru2 C103 114.2(8)
C16 C15 Ru2 C103 -77.5(6)
C14 C15 Ru2 N1 -73.8(8)
C16 C15 Ru2 N1 94.5(6)
C14 C15 Ru2 C9 10.8(7)
C16 C15 Ru2 C9 179.1(7)
C14 C15 Ru2 C8 14.9(8)
C16 C15 Ru2 C8 -176.8(6)
C14 C15 Ru2 Ru1 -115.0(7)
C16 C15 Ru2 Ru1 53.3(7)
C14 C15 Ru2 Ru3 -144.4(8)
C16 C15 Ru2 Ru3 23.8(5)
C1 N1 Ru2 C106 163.4(6)
Ru1 N1 Ru2 C106 39.7(3)
C1 N1 Ru2 C15 -13.8(6)
Ru1 N1 Ru2 C15 -137.5(3)
C1 N1 Ru2 C9 -85.9(6)
Ru1 N1 Ru2 C9 150.4(3)
C1 N1 Ru2 C8 -116.6(6)
Ru1 N1 Ru2 C8 119.6(3)
C1 N1 Ru2 Ru1 123.7(6)
C1 N1 Ru2 Ru3 58.8(5)
Ru1 N1 Ru2 Ru3 -64.95(14)
C8 C9 Ru2 C103 91.6(7)
C10 C9 Ru2 C103 -91.0(7)
C8 C9 Ru2 C106 1.6(7)
C10 C9 Ru2 C106 179.1(6)
C8 C9 Ru2 C15 172.2(7)
C10 C9 Ru2 C15 -10.3(6)
C8 C9 Ru2 N1 -92.3(6)
C10 C9 Ru2 N1 85.1(7)
C10 C9 Ru2 C8 177.5(11)
C8 C9 Ru2 Ru1 -63.0(7)
C10 C9 Ru2 Ru1 114.4(6)
C8 C9 Ru2 Ru3 -149.8(5)
C10 C9 Ru2 Ru3 27.7(8)
C9 C8 Ru2 C103 -94.3(6)
C7 C8 Ru2 C103 89.1(9)
C9 C8 Ru2 C106 -178.5(7)
C7 C8 Ru2 C106 5.0(9)
C9 C8 Ru2 C15 -7.6(7)
C7 C8 Ru2 C15 175.8(8)
C9 C8 Ru2 N1 86.0(6)
C7 C8 Ru2 N1 -90.6(9)
C7 C8 Ru2 C9 -176.5(13)
C9 C8 Ru2 Ru1 131.9(6)
C7 C8 Ru2 Ru1 -44.6(9)
C9 C8 Ru2 Ru3 73.2(10)
C7 C8 Ru2 Ru3 -103.4(10)
C101 Ru1 Ru2 C103 -129.1(5)
C102 Ru1 Ru2 C103 -12.7(4)
C107 Ru1 Ru2 C103 92.7(4)
N1 Ru1 Ru2 C103 171.7(4)
C106 Ru1 Ru2 C103 -57.2(4)
Ru3 Ru1 Ru2 C103 80.0(3)
C101 Ru1 Ru2 C106 -71.9(5)
C102 Ru1 Ru2 C106 44.4(4)
C107 Ru1 Ru2 C106 149.9(4)
N1 Ru1 Ru2 C106 -131.1(4)
Ru3 Ru1 Ru2 C106 137.2(3)
C101 Ru1 Ru2 C15 117.6(5)
C102 Ru1 Ru2 C15 -126.0(4)
C107 Ru1 Ru2 C15 -20.6(4)
N1 Ru1 Ru2 C15 58.4(4)
C106 Ru1 Ru2 C15 -170.5(4)
Ru3 Ru1 Ru2 C15 -33.2(3)
C101 Ru1 Ru2 N1 59.2(4)
C102 Ru1 Ru2 N1 175.6(4)
C107 Ru1 Ru2 N1 -79.0(4)
C106 Ru1 Ru2 N1 131.1(4)
Ru3 Ru1 Ru2 N1 -91.7(2)
C101 Ru1 Ru2 C9 20.0(5)
C102 Ru1 Ru2 C9 136.4(4)
C107 Ru1 Ru2 C9 -118.2(4)
N1 Ru1 Ru2 C9 -39.2(4)
C106 Ru1 Ru2 C9 91.9(4)
Ru3 Ru1 Ru2 C9 -130.9(3)
C101 Ru1 Ru2 C8 -9.2(5)
C102 Ru1 Ru2 C8 107.1(4)
C107 Ru1 Ru2 C8 -147.4(4)
N1 Ru1 Ru2 C8 -68.4(3)
C106 Ru1 Ru2 C8 62.7(4)
Ru3 Ru1 Ru2 C8 -160.1(3)
C101 Ru1 Ru2 Ru3 150.9(4)
C102 Ru1 Ru2 Ru3 -92.8(3)
C107 Ru1 Ru2 Ru3 12.7(3)
N1 Ru1 Ru2 Ru3 91.7(2)
C106 Ru1 Ru2 Ru3 -137.2(3)
C1 N2 Ru3 C104 15.5(16)
C5 N2 Ru3 C104 -155.8(13)
C1 N2 Ru3 C105 -153.5(5)
C5 N2 Ru3 C105 35.1(7)
C1 N2 Ru3 C107 -76.0(5)
C5 N2 Ru3 C107 112.7(6)
C1 N2 Ru3 C17 119.3(5)
C5 N2 Ru3 C17 -52.0(6)
C1 N2 Ru3 C16 92.2(5)
C5 N2 Ru3 C16 -79.1(6)
C1 N2 Ru3 Ru1 -30.9(5)
C5 N2 Ru3 Ru1 157.8(6)
C1 N2 Ru3 Ru2 26.4(5)
C5 N2 Ru3 Ru2 -144.9(6)
O107 C107 Ru3 C104 105.1(8)
Ru1 C107 Ru3 C104 -73.8(3)
O107 C107 Ru3 C105 15.8(8)
Ru1 C107 Ru3 C105 -163.1(4)
O107 C107 Ru3 N2 -87.6(8)
Ru1 C107 Ru3 N2 93.5(3)
O107 C107 Ru3 C17 -22.3(16)
Ru1 C107 Ru3 C17 158.8(9)
O107 C107 Ru3 C16 -115.0(9)
Ru1 C107 Ru3 C16 66.1(8)
O107 C107 Ru3 Ru1 178.9(10)
O107 C107 Ru3 Ru2 -168.8(8)
Ru1 C107 Ru3 Ru2 12.3(2)
C16 C17 Ru3 C104 108.4(6)
C18 C17 Ru3 C104 -69.0(8)
C16 C17 Ru3 C105 -160.6(6)
C18 C17 Ru3 C105 22.0(8)
C16 C17 Ru3 N2 -59.4(6)
C18 C17 Ru3 N2 123.2(8)
C16 C17 Ru3 C107 -123.1(10)
C18 C17 Ru3 C107 59.5(14)
C18 C17 Ru3 C16 -177.4(12)
C16 C17 Ru3 Ru1 25.9(8)
C18 C17 Ru3 Ru1 -151.5(6)
C16 C17 Ru3 Ru2 24.1(5)
C18 C17 Ru3 Ru2 -153.3(8)
C17 C16 Ru3 C104 -74.4(6)
C15 C16 Ru3 C104 101.2(6)
C17 C16 Ru3 C105 21.6(7)
C15 C16 Ru3 C105 -162.8(6)
C17 C16 Ru3 N2 118.0(6)
C15 C16 Ru3 N2 -66.4(6)
C17 C16 Ru3 C107 145.7(7)
C15 C16 Ru3 C107 -38.7(10)
C15 C16 Ru3 C17 175.6(9)
C17 C16 Ru3 Ru1 -165.4(5)
C15 C16 Ru3 Ru1 10.2(7)
C17 C16 Ru3 Ru2 -153.3(6)
C15 C16 Ru3 Ru2 22.3(5)
C101 Ru1 Ru3 C104 150.9(7)
C102 Ru1 Ru3 C104 31.1(4)
C107 Ru1 Ru3 C104 108.4(4)
N1 Ru1 Ru3 C104 -140.3(3)
C106 Ru1 Ru3 C104 -56.0(3)
Ru2 Ru1 Ru3 C104 -86.0(3)
C101 Ru1 Ru3 C105 62.5(7)
C102 Ru1 Ru3 C105 -57.3(4)
C107 Ru1 Ru3 C105 19.9(4)
N1 Ru1 Ru3 C105 131.2(4)
C106 Ru1 Ru3 C105 -144.5(4)
Ru2 Ru1 Ru3 C105 -174.5(3)
C101 Ru1 Ru3 N2 -38.1(6)
C102 Ru1 Ru3 N2 -158.0(3)
C107 Ru1 Ru3 N2 -80.7(3)
N1 Ru1 Ru3 N2 30.6(2)
C106 Ru1 Ru3 N2 114.9(3)
Ru2 Ru1 Ru3 N2 84.90(16)
C101 Ru1 Ru3 C107 42.5(7)
C102 Ru1 Ru3 C107 -77.3(4)
N1 Ru1 Ru3 C107 111.3(3)
C106 Ru1 Ru3 C107 -164.4(4)
Ru2 Ru1 Ru3 C107 165.6(3)
C101 Ru1 Ru3 C17 -125.2(8)
C102 Ru1 Ru3 C17 114.9(5)
C107 Ru1 Ru3 C17 -167.8(5)
N1 Ru1 Ru3 C17 -56.5(5)
C106 Ru1 Ru3 C17 27.8(5)
Ru2 Ru1 Ru3 C17 -2.2(4)
C101 Ru1 Ru3 C16 -110.0(7)
C102 Ru1 Ru3 C16 130.2(4)
C107 Ru1 Ru3 C16 -152.6(4)
N1 Ru1 Ru3 C16 -41.3(3)
C106 Ru1 Ru3 C16 43.0(3)
Ru2 Ru1 Ru3 C16 13.0(2)
C101 Ru1 Ru3 Ru2 -123.0(6)
C102 Ru1 Ru3 Ru2 117.1(3)
C107 Ru1 Ru3 Ru2 -165.6(3)
N1 Ru1 Ru3 Ru2 -54.32(18)
C106 Ru1 Ru3 Ru2 30.0(2)
C103 Ru2 Ru3 C104 -36.5(4)
C106 Ru2 Ru3 C104 52.0(4)
C15 Ru2 Ru3 C104 -118.1(3)
N1 Ru2 Ru3 C104 142.6(3)
C9 Ru2 Ru3 C104 -155.6(4)
C8 Ru2 Ru3 C104 156.0(7)
Ru1 Ru2 Ru3 C104 88.5(3)
C103 Ru2 Ru3 N2 145.9(3)
C106 Ru2 Ru3 N2 -125.6(3)
C15 Ru2 Ru3 N2 64.2(3)
N1 Ru2 Ru3 N2 -35.1(2)
C9 Ru2 Ru3 N2 26.7(4)
C8 Ru2 Ru3 N2 -21.7(7)
Ru1 Ru2 Ru3 N2 -89.09(16)
C103 Ru2 Ru3 C107 -135.3(3)
C106 Ru2 Ru3 C107 -46.8(3)
C15 Ru2 Ru3 C107 143.0(3)
N1 Ru2 Ru3 C107 43.7(3)
C9 Ru2 Ru3 C107 105.5(4)
C8 Ru2 Ru3 C107 57.1(7)
Ru1 Ru2 Ru3 C107 -10.3(2)
C103 Ru2 Ru3 C17 53.9(3)
C106 Ru2 Ru3 C17 142.4(3)
C15 Ru2 Ru3 C17 -27.8(3)
N1 Ru2 Ru3 C17 -127.1(3)
C9 Ru2 Ru3 C17 -65.2(4)
C8 Ru2 Ru3 C17 -113.7(7)
Ru1 Ru2 Ru3 C17 178.9(2)
C103 Ru2 Ru3 C16 67.3(3)
C106 Ru2 Ru3 C16 155.8(4)
C15 Ru2 Ru3 C16 -14.3(3)
N1 Ru2 Ru3 C16 -113.7(3)
C9 Ru2 Ru3 C16 -51.8(4)
C8 Ru2 Ru3 C16 -100.2(7)
Ru1 Ru2 Ru3 C16 -167.7(2)
C103 Ru2 Ru3 Ru1 -125.0(3)
C106 Ru2 Ru3 Ru1 -36.5(3)
C15 Ru2 Ru3 Ru1 153.3(2)
N1 Ru2 Ru3 Ru1 54.02(18)
C9 Ru2 Ru3 Ru1 115.8(3)
C8 Ru2 Ru3 Ru1 67.4(7)
